data_4336326
loop_
_publ_author_name
'Hua Lin'
'Jin-Ni Shen'
'Ling Chen'
'Li-Ming Wu'

_publ_section_title
;
 Quaternary Supertetrahedra-Layered Telluride CsMnInTe3: Why Does This
 Type of Chalcogenide Tilt?
;
_journal_name_full 'Inorganic Chemistry'
_journal_page_first 10726
_journal_page_last 10728
_journal_paper_doi 10.1021/ic4018618
_journal_volume 52
_journal_year 2013
_chemical_formula_sum 'Cs In Te2'
_chemical_formula_weight 502.93
_chemical_name_systematic
; 
 ? 
;
_space_group_IT_number 15
_symmetry_cell_setting monoclinic
_symmetry_space_group_name_Hall '-C 2yc'
_symmetry_space_group_name_H-M 'C 1 2/c 1'
_atom_sites_solution_primary direct
_atom_sites_solution_secondary difmap
_audit_creation_method SHELXL-97
_cell_angle_alpha 90.00
_cell_angle_beta 99.891(6)
_cell_angle_gamma 90.00
_cell_formula_units_Z 16
_cell_length_a 12.355(7)
_cell_length_b 12.362(7)
_cell_length_c 18.105(11)
_cell_measurement_reflns_used 2818
_cell_measurement_temperature 293(2)
_cell_measurement_theta_max 27.4680
_cell_measurement_theta_min 2.2836
_cell_volume 2724(3)
_computing_cell_refinement 'CrystalClear (Rigaku Inc., 2007)'
_computing_data_collection 'CrystalClear (Rigaku Inc., 2007)'
_computing_data_reduction 'CrystalClear (Rigaku Inc., 2007)'
_computing_molecular_graphics 'Bruker SHELXTL'
_computing_publication_material 'Bruker SHELXTL'
_computing_structure_refinement 'SHELXL-97 (Sheldrick, 1997)'
_computing_structure_solution 'SHELXS-97 (Sheldrick, 1990)'
_diffrn_ambient_temperature 293(2)
_diffrn_detector_area_resol_mean 13.6612
_diffrn_measured_fraction_theta_full 0.995
_diffrn_measured_fraction_theta_max 0.995
_diffrn_measurement_device_type Mercury2
_diffrn_measurement_method CCD_Profile_fitting
_diffrn_radiation_monochromator graphite
_diffrn_radiation_source 'fine-focus sealed tube'
_diffrn_radiation_type MoK\a
_diffrn_radiation_wavelength 0.71073
_diffrn_reflns_av_R_equivalents 0.0369
_diffrn_reflns_av_sigmaI/netI 0.0348
_diffrn_reflns_limit_h_max 13
_diffrn_reflns_limit_h_min -14
_diffrn_reflns_limit_k_max 14
_diffrn_reflns_limit_k_min -14
_diffrn_reflns_limit_l_max 21
_diffrn_reflns_limit_l_min -21
_diffrn_reflns_number 8296
_diffrn_reflns_theta_full 24.99
_diffrn_reflns_theta_max 24.99
_diffrn_reflns_theta_min 2.35
_exptl_absorpt_coefficient_mu 16.991
_exptl_absorpt_correction_T_max 1.0000
_exptl_absorpt_correction_T_min 0.6566
_exptl_absorpt_correction_type multi-scan
_exptl_crystal_colour Dark-red
_exptl_crystal_density_diffrn 4.905
_exptl_crystal_description Plate
_exptl_crystal_F_000 3328
_exptl_crystal_size_max 0.2500
_exptl_crystal_size_mid 0.1500
_exptl_crystal_size_min 0.0500
_refine_diff_density_max 1.586
_refine_diff_density_min -1.475
_refine_diff_density_rms 0.257
_refine_ls_extinction_method none
_refine_ls_goodness_of_fit_ref 1.058
_refine_ls_matrix_type full
_refine_ls_number_parameters 74
_refine_ls_number_reflns 2392
_refine_ls_number_restraints 0
_refine_ls_restrained_S_all 1.058
_refine_ls_R_factor_all 0.0493
_refine_ls_R_factor_gt 0.0332
_refine_ls_shift/su_max 0.000
_refine_ls_shift/su_mean 0.000
_refine_ls_structure_factor_coef Fsqd
_refine_ls_weighting_details 'calc w=1/[\s^2^(Fo^2^)+(0.0311P)^2^+0.0000P] where P=(Fo^2^+2Fc^2^)/3'
_refine_ls_weighting_scheme calc
_refine_ls_wR_factor_gt 0.0733
_refine_ls_wR_factor_ref 0.0781
_reflns_number_gt 1637
_reflns_number_total 2392
_reflns_threshold_expression >2sigma(I)
_cod_data_source_file ic4018618_si_002_1.cif
_cod_data_source_block CsInTe2
_cod_database_code 4336326

loop_
_symmetry_equiv_pos_as_xyz
'x, y, z'
'-x, y, -z+1/2'
'x+1/2, y+1/2, z'
'-x+1/2, y+1/2, -z+1/2'
'-x, -y, -z'
'x, -y, z-1/2'
'-x+1/2, -y+1/2, -z'
'x+1/2, -y+1/2, z-1/2'

loop_
_atom_site_label
_atom_site_type_symbol
_atom_site_fract_x
_atom_site_fract_y
_atom_site_fract_z
_atom_site_U_iso_or_equiv
_atom_site_adp_type
_atom_site_occupancy
_atom_site_symmetry_multiplicity
_atom_site_calc_flag
_atom_site_refinement_flags
Cs1 Cs 0.28461(6) 0.06284(6) 0.38924(4) 0.0466(2) Uani 1 1 d .
Cs2 Cs 0.46385(6) 0.31265(7) 0.10338(4) 0.0466(2) Uani 1 1 d .
In1 In 0.10312(5) 0.18767(5) 0.16535(4) 0.02497(17) Uani 1 1 d .
In2 In 0.14581(5) 0.43687(5) 0.33360(4) 0.02482(17) Uani 1 1 d .
Te1 Te 0.04609(6) 0.31269(7) 0.43037(4) 0.0455(2) Uani 1 1 d .
Te2 Te 0.20489(6) 0.06137(6) 0.06980(3) 0.0393(2) Uani 1 1 d .
Te3 Te 0.26501(5) 0.31223(6) 0.24926(4) 0.02891(17) Uani 1 1 d .
Te4 Te 0.0000 0.04731(7) 0.2500 0.0290(2) Uani 1 2 d S
Te5 Te 0.0000 0.57779(7) 0.2500 0.0291(2) Uani 1 2 d S

loop_
_atom_site_aniso_label
_atom_site_aniso_U_11
_atom_site_aniso_U_22
_atom_site_aniso_U_33
_atom_site_aniso_U_23
_atom_site_aniso_U_13
_atom_site_aniso_U_12
Cs1 0.0506(4) 0.0493(4) 0.0393(4) 0.0000(4) 0.0067(3) -0.0188(3)
Cs2 0.0524(4) 0.0512(5) 0.0356(4) 0.0007(3) 0.0061(3) 0.0212(3)
In1 0.0242(4) 0.0217(4) 0.0295(4) -0.0004(3) 0.0056(3) 0.0034(3)
In2 0.0236(3) 0.0217(4) 0.0292(4) -0.0003(3) 0.0045(3) -0.0031(3)
Te1 0.0544(5) 0.0542(5) 0.0271(4) 0.0007(3) 0.0045(3) -0.0341(4)
Te2 0.0458(4) 0.0453(4) 0.0261(4) 0.0002(3) 0.0042(3) 0.0275(3)
Te3 0.0221(3) 0.0264(4) 0.0388(4) -0.0031(2) 0.0066(3) -0.0008(3)
Te4 0.0305(5) 0.0194(5) 0.0384(5) 0.000 0.0095(4) 0.000
Te5 0.0276(5) 0.0192(5) 0.0394(5) 0.000 0.0027(4) 0.000

loop_
_atom_type_symbol
_atom_type_description
_atom_type_scat_dispersion_real
_atom_type_scat_dispersion_imag
_atom_type_scat_source
In In -0.7276 1.3100 'International Tables Vol C Tables 4.2.6.8 and 6.1.1.4'
Te Te -0.5308 1.6751 'International Tables Vol C Tables 4.2.6.8 and 6.1.1.4'
Cs Cs -0.3680 2.1192 'International Tables Vol C Tables 4.2.6.8 and 6.1.1.4'

loop_
_geom_angle_atom_site_label_1
_geom_angle_atom_site_label_2
_geom_angle_atom_site_label_3
_geom_angle
_geom_angle_site_symmetry_1
_geom_angle_site_symmetry_3
Te1 Cs1 Te2 68.09(4) 7_556 6_556
Te1 Cs1 Te4 147.72(3) 7_556 .
Te2 Cs1 Te4 100.98(4) 6_556 .
Te1 Cs1 Te3 147.57(3) 7_556 4_545
Te2 Cs1 Te3 100.90(4) 6_556 4_545
Te4 Cs1 Te3 62.37(2) . 4_545
Te1 Cs1 Te3 101.19(4) 7_556 .
Te2 Cs1 Te3 147.83(3) 6_556 .
Te4 Cs1 Te3 71.43(3) . .
Te3 Cs1 Te3 102.54(5) 4_545 .
Te1 Cs1 Te5 101.10(5) 7_556 3_545
Te2 Cs1 Te5 147.78(3) 6_556 3_545
Te4 Cs1 Te5 102.51(5) . 3_545
Te3 Cs1 Te5 71.50(3) 4_545 3_545
Te3 Cs1 Te5 62.16(3) . 3_545
Te1 Cs1 Cs2 54.27(3) 7_556 2_655
Te2 Cs1 Cs2 122.36(3) 6_556 2_655
Te4 Cs1 Cs2 127.06(3) . 2_655
Te3 Cs1 Cs2 127.13(3) 4_545 2_655
Te3 Cs1 Cs2 55.64(3) . 2_655
Te5 Cs1 Cs2 55.64(3) 3_545 2_655
Te1 Cs1 Cs2 122.28(3) 7_556 4_545
Te2 Cs1 Cs2 54.19(2) 6_556 4_545
Te4 Cs1 Cs2 55.59(3) . 4_545
Te3 Cs1 Cs2 55.54(3) 4_545 4_545
Te3 Cs1 Cs2 127.01(3) . 4_545
Te5 Cs1 Cs2 127.04(3) 3_545 4_545
Cs2 Cs1 Cs2 176.55(2) 2_655 4_545
Te1 Cs1 Te1 81.93(4) 7_556 .
Te2 Cs1 Te1 82.05(3) 6_556 .
Te4 Cs1 Te1 66.21(4) . .
Te3 Cs1 Te1 128.12(3) 4_545 .
Te3 Cs1 Te1 66.15(3) . .
Te5 Cs1 Te1 127.83(3) 3_545 .
Cs2 Cs1 Te1 89.56(5) 2_655 .
Cs2 Cs1 Te1 89.84(5) 4_545 .
Te1 Cs1 Te1 82.16(4) 7_556 3_545
Te2 Cs1 Te1 82.30(3) 6_556 3_545
Te4 Cs1 Te1 127.82(3) . 3_545
Te3 Cs1 Te1 65.87(3) 4_545 3_545
Te3 Cs1 Te1 127.61(3) . 3_545
Te5 Cs1 Te1 65.89(3) 3_545 3_545
Cs2 Cs1 Te1 89.65(5) 2_655 3_545
Cs2 Cs1 Te1 89.81(5) 4_545 3_545
Te1 Cs1 Te1 160.93(3) . 3_545
Te1 Cs1 In2 136.59(4) 7_556 4_545
Te2 Cs1 In2 136.49(4) 6_556 4_545
Te4 Cs1 In2 72.61(4) . 4_545
Te3 Cs1 In2 37.156(18) 4_545 4_545
Te3 Cs1 In2 72.51(4) . 4_545
Te5 Cs1 In2 37.11(2) 3_545 4_545
Cs2 Cs1 In2 91.57(3) 2_655 4_545
Cs2 Cs1 In2 91.47(3) 4_545 4_545
Te1 Cs1 In2 128.51(2) . 4_545
Te1 Cs1 In2 70.55(3) 3_545 4_545
Te1 Cs1 In1 136.62(4) 7_556 .
Te2 Cs1 In1 136.50(4) 6_556 .
Te4 Cs1 In1 37.111(16) . .
Te3 Cs1 In1 72.71(4) 4_545 .
Te3 Cs1 In1 37.051(19) . .
Te5 Cs1 In1 72.56(4) 3_545 .
Cs2 Cs1 In1 91.53(3) 2_655 .
Cs2 Cs1 In1 91.49(3) 4_545 .
Te1 Cs1 In1 70.88(3) . .
Te1 Cs1 In1 128.19(3) 3_545 .
In2 Cs1 In1 57.64(4) 4_545 .
Te1 Cs2 Te2 70.81(4) 8 7
Te1 Cs2 Te3 148.06(3) 8 .
Te2 Cs2 Te3 103.86(5) 7 .
Te1 Cs2 Te4 148.27(3) 8 3
Te2 Cs2 Te4 103.86(4) 7 3
Te3 Cs2 Te4 63.44(3) . 3
Te1 Cs2 Te5 104.03(5) 8 3_545
Te2 Cs2 Te5 148.21(3) 7 3_545
Te3 Cs2 Te5 63.33(3) . 3_545
Te4 Cs2 Te5 95.95(5) 3 3_545
Te1 Cs2 Te3 104.11(4) 8 2_655
Te2 Cs2 Te3 148.30(3) 7 2_655
Te3 Cs2 Te3 95.94(5) . 2_655
Te4 Cs2 Te3 63.41(3) 3 2_655
Te5 Cs2 Te3 63.30(3) 3_545 2_655
Te1 Cs2 Cs1 56.31(2) 8 2_655
Te2 Cs2 Cs1 127.12(3) 7 2_655
Te3 Cs2 Cs1 120.37(3) . 2_655
Te4 Cs2 Cs1 120.45(3) 3 2_655
Te5 Cs2 Cs1 57.05(3) 3_545 2_655
Te3 Cs2 Cs1 57.05(3) 2_655 2_655
Te1 Cs2 Cs1 127.14(3) 8 4
Te2 Cs2 Cs1 56.33(3) 7 4
Te3 Cs2 Cs1 56.91(3) . 4
Te4 Cs2 Cs1 56.85(3) 3 4
Te5 Cs2 Cs1 120.22(3) 3_545 4
Te3 Cs2 Cs1 120.25(3) 2_655 4
Cs1 Cs2 Cs1 176.55(2) 2_655 4
Te1 Cs2 Te2 83.53(3) 8 3
Te2 Cs2 Te2 83.54(4) 7 3
Te3 Cs2 Te2 127.93(3) . 3
Te4 Cs2 Te2 64.74(3) 3 3
Te5 Cs2 Te2 127.79(3) 3_545 3
Te3 Cs2 Te2 64.76(3) 2_655 3
Cs1 Cs2 Te2 90.19(5) 2_655 3
Cs1 Cs2 Te2 90.31(5) 4 3
Te1 Cs2 Te2 83.66(3) 8 .
Te2 Cs2 Te2 83.84(4) 7 .
Te3 Cs2 Te2 64.40(3) . .
Te4 Cs2 Te2 127.61(3) 3 .
Te5 Cs2 Te2 64.37(3) 3_545 .
Te3 Cs2 Te2 127.42(3) 2_655 .
Cs1 Cs2 Te2 90.10(5) 2_655 .
Cs1 Cs2 Te2 90.34(5) 4 .
Te2 Cs2 Te2 164.39(3) 3 .
Te1 Cs2 Cs2 144.73(3) 8 2_655
Te2 Cs2 Cs2 144.46(3) 7 2_655
Te3 Cs2 Cs2 48.00(3) . 2_655
Te4 Cs2 Cs2 47.97(3) 3 2_655
Te5 Cs2 Cs2 47.99(3) 3_545 2_655
Te3 Cs2 Cs2 47.94(2) 2_655 2_655
Cs1 Cs2 Cs2 88.417(17) 2_655 2_655
Cs1 Cs2 Cs2 88.130(18) 4 2_655
Te2 Cs2 Cs2 97.98(2) 3 2_655
Te2 Cs2 Cs2 97.633(18) . 2_655
Te3 In1 Te4 113.81(5) . .
Te3 In1 Te1 111.94(5) . 2
Te4 In1 Te1 112.07(5) . 2
Te3 In1 Te2 107.01(5) . .
Te4 In1 Te2 107.01(5) . .
Te1 In1 Te2 104.28(5) 2 .
Te3 In1 Cs1 60.00(3) . .
Te4 In1 Cs1 59.82(4) . .
Te1 In1 Cs1 156.67(3) 2 .
Te2 In1 Cs1 99.04(5) . .
Te5 In2 Te3 114.07(5) . .
Te5 In2 Te1 112.12(5) . .
Te3 In2 Te1 112.15(5) . .
Te5 In2 Te2 107.18(5) . 4
Te3 In2 Te2 107.29(5) . 4
Te1 In2 Te2 103.18(5) . 4
Te5 In2 Cs1 60.16(3) . 4
Te3 In2 Cs1 60.04(4) . 4
Te1 In2 Cs1 157.46(3) . 4
Te2 In2 Cs1 99.36(4) 4 4
In2 Te1 In1 103.50(5) . 2
In2 Te1 Cs2 163.92(3) . 8_456
In1 Te1 Cs2 92.57(5) 2 8_456
In2 Te1 Cs1 94.50(5) . 7_556
In1 Te1 Cs1 162.00(3) 2 7_556
Cs2 Te1 Cs1 69.42(4) 8_456 7_556
In2 Te1 Cs1 84.20(4) . .
In1 Te1 Cs1 84.04(5) 2 .
Cs2 Te1 Cs1 97.75(4) 8_456 .
Cs1 Te1 Cs1 98.07(4) 7_556 .
In2 Te1 Cs1 84.14(4) . 3_455
In1 Te1 Cs1 84.08(5) 2 3_455
Cs2 Te1 Cs1 97.63(3) 8_456 3_455
Cs1 Te1 Cs1 97.84(4) 7_556 3_455
Cs1 Te1 Cs1 160.93(3) . 3_455
In2 Te2 In1 103.96(5) 4_545 .
In2 Te2 Cs2 163.71(3) 4_545 7
In1 Te2 Cs2 92.33(5) . 7
In2 Te2 Cs1 94.23(4) 4_545 6
In1 Te2 Cs1 161.81(3) . 6
Cs2 Te2 Cs1 69.48(4) 7 6
In2 Te2 Cs2 85.28(5) 4_545 3_445
In1 Te2 Cs2 85.26(4) . 3_445
Cs2 Te2 Cs2 96.46(4) 7 3_445
Cs1 Te2 Cs2 96.64(3) 6 3_445
In2 Te2 Cs2 85.19(4) 4_545 .
In1 Te2 Cs2 85.07(4) . .
Cs2 Te2 Cs2 96.16(4) 7 .
Cs1 Te2 Cs2 96.38(3) 6 .
Cs2 Te2 Cs2 164.39(3) 3_445 .
In1 Te3 In2 102.14(5) . .
In1 Te3 Cs2 96.26(5) . .
In2 Te3 Cs2 146.05(4) . .
In1 Te3 Cs2 146.18(4) . 2_655
In2 Te3 Cs2 95.61(5) . 2_655
Cs2 Te3 Cs2 84.06(5) . 2_655
In1 Te3 Cs1 93.96(4) . 4
In2 Te3 Cs1 82.80(4) . 4
Cs2 Te3 Cs1 67.55(3) . 4
Cs2 Te3 Cs1 116.86(3) 2_655 4
In1 Te3 Cs1 82.95(4) . .
In2 Te3 Cs1 93.44(4) . .
Cs2 Te3 Cs1 117.14(3) . .
Cs2 Te3 Cs1 67.31(3) 2_655 .
Cs1 Te3 Cs1 174.562(17) 4 .
In1 Te4 In1 102.31(5) . 2
In1 Te4 Cs2 95.69(4) . 3_445
In1 Te4 Cs2 146.37(3) 2 3_445
In1 Te4 Cs2 146.37(3) . 4_545
In1 Te4 Cs2 95.69(4) 2 4_545
Cs2 Te4 Cs2 84.07(5) 3_445 4_545
In1 Te4 Cs1 83.07(4) . .
In1 Te4 Cs1 93.44(4) 2 .
Cs2 Te4 Cs1 116.98(3) 3_445 .
Cs2 Te4 Cs1 67.56(3) 4_545 .
In1 Te4 Cs1 93.44(4) . 2
In1 Te4 Cs1 83.07(4) 2 2
Cs2 Te4 Cs1 67.56(3) 3_445 2
Cs2 Te4 Cs1 116.98(3) 4_545 2
Cs1 Te4 Cs1 174.45(3) . 2
In2 Te5 In2 101.83(5) 2 .
In2 Te5 Cs2 145.92(2) 2 4
In2 Te5 Cs2 96.24(4) . 4
In2 Te5 Cs2 96.24(4) 2 3_455
In2 Te5 Cs2 145.92(2) . 3_455
Cs2 Te5 Cs2 84.02(5) 4 3_455
In2 Te5 Cs1 82.73(4) 2 3_455
In2 Te5 Cs1 93.89(4) . 3_455
Cs2 Te5 Cs1 67.31(3) 4 3_455
Cs2 Te5 Cs1 117.06(3) 3_455 3_455
In2 Te5 Cs1 93.89(4) 2 4
In2 Te5 Cs1 82.73(4) . 4
Cs2 Te5 Cs1 117.06(3) 4 4
Cs2 Te5 Cs1 67.31(3) 3_455 4
Cs1 Te5 Cs1 174.66(3) 3_455 4

loop_
_geom_bond_atom_site_label_1
_geom_bond_atom_site_label_2
_geom_bond_distance
_geom_bond_site_symmetry_2
Cs1 Te1 3.8812(18) 7_556
Cs1 Te2 3.889(2) 6_556
Cs1 Te4 3.9638(19) .
Cs1 Te3 3.9666(19) 4_545
Cs1 Te3 3.9718(19) .
Cs1 Te5 3.9719(18) 3_545
Cs2 Te1 3.787(2) 8
Cs2 Te2 3.7891(18) 7
Cs2 Te3 3.9040(19) .
Cs2 Te4 3.9057(19) 3
Cs2 Te5 3.9075(19) 3_545
Cs2 Te3 3.908(2) 2_655
In1 Te3 2.7633(13) .
In1 Te4 2.7665(13) .
In1 Te1 2.7737(13) 2
In1 Te2 2.7855(13) .
In2 Te5 2.7631(13) .
In2 Te3 2.7653(13) .
In2 Te1 2.7724(13) .
In2 Te2 2.7789(13) 4
Te1 In1 2.7737(13) 2
Te1 Cs2 3.787(2) 8_456
Te1 Cs1 3.8812(18) 7_556
Te2 In2 2.7789(13) 4_545
Te2 Cs2 3.7891(18) 7
Te2 Cs1 3.889(2) 6
Te3 Cs2 3.908(2) 2_655
Te3 Cs1 3.9666(19) 4
Te4 In1 2.7665(13) 2
Te4 Cs2 3.9057(19) 3_445
Te4 Cs2 3.9057(19) 4_545
Te4 Cs1 3.9638(19) 2
Te5 In2 2.7631(13) 2
Te5 Cs2 3.9075(19) 4
Te5 Cs2 3.9075(19) 3_455
Te5 Cs1 3.9719(18) 3_455
Te5 Cs1 3.9719(18) 4
